data_4116418
loop_
_publ_author_name
'Stephen L. De Wall'
'Eric S. Meadows'
'Leonard J. Barbour'
'George W. Gokel'

_publ_section_title
;
 Solution- and Solid-State Evidence for Alkali Metal Cation-\p
 Interactions with Indole, the Side Chain of Tryptophan
;
_journal_name_full 'Journal of the American Chemical Society'
_journal_page_first 5613
_journal_page_last 5614
_journal_paper_doi 10.1021/ja9907921
_journal_volume 121
_journal_year 1999
_chemical_formula_sum 'C32 H44 I N4 Na O4'
_chemical_formula_weight 698.60
_chemical_name_systematic
; 
 ? 
;
_space_group_IT_number 15
_symmetry_space_group_name_Hall '-C 2yc'
_symmetry_space_group_name_H-M 'C 1 2/c 1'
_atom_sites_solution_hydrogens geom
_atom_sites_solution_primary direct
_atom_sites_solution_secondary difmap
_audit_creation_method SHELXL-97
_cell_angle_alpha 90.00
_cell_angle_beta 91.8540(10)
_cell_angle_gamma 90.00
_cell_formula_units_Z 4
_cell_length_a 17.3841(9)
_cell_length_b 12.1395(6)
_cell_length_c 15.4777(8)
_cell_measurement_temperature 173(2)
_cell_volume 3264.6(3)
_computing_structure_refinement 'SHELXL-97 (Sheldrick, 1997)'
_computing_structure_solution 'SHELXS-97 (Sheldrick, 1990)'
_diffrn_ambient_temperature 173(2)
_diffrn_measured_fraction_theta_full 0.994
_diffrn_measured_fraction_theta_max 0.994
_diffrn_radiation_monochromator graphite
_diffrn_radiation_source 'fine-focus sealed tube'
_diffrn_radiation_type MoK\a
_diffrn_radiation_wavelength 0.71073
_diffrn_reflns_av_R_equivalents 0.0176
_diffrn_reflns_av_sigmaI/netI 0.0214
_diffrn_reflns_limit_h_max 19
_diffrn_reflns_limit_h_min -22
_diffrn_reflns_limit_k_max 15
_diffrn_reflns_limit_k_min -9
_diffrn_reflns_limit_l_max 19
_diffrn_reflns_limit_l_min -19
_diffrn_reflns_number 9866
_diffrn_reflns_theta_full 27.16
_diffrn_reflns_theta_max 27.16
_diffrn_reflns_theta_min 2.05
_exptl_absorpt_coefficient_mu 1.035
_exptl_crystal_density_diffrn 1.421
_exptl_crystal_F_000 1440
_refine_diff_density_max 0.662
_refine_diff_density_min -0.655
_refine_diff_density_rms 0.047
_refine_ls_extinction_method none
_refine_ls_goodness_of_fit_ref 1.041
_refine_ls_hydrogen_treatment mixed
_refine_ls_matrix_type full
_refine_ls_number_parameters 193
_refine_ls_number_reflns 3609
_refine_ls_number_restraints 0
_refine_ls_restrained_S_all 1.041
_refine_ls_R_factor_all 0.0332
_refine_ls_R_factor_gt 0.0277
_refine_ls_shift/su_max 0.001
_refine_ls_shift/su_mean 0.000
_refine_ls_structure_factor_coef Fsqd
_refine_ls_weighting_details 'calc w=1/[\s^2^(Fo^2^)+(0.0258P)^2^+3.8827P] where P=(Fo^2^+2Fc^2^)/3'
_refine_ls_weighting_scheme calc
_refine_ls_wR_factor_gt 0.0649
_refine_ls_wR_factor_ref 0.0669
_reflns_number_gt 3172
_reflns_number_total 3609
_reflns_threshold_expression >2sigma(I)
_cod_data_source_file ja9907921_2.cif
_cod_data_source_block IndoleNaI
_cod_database_code 4116418

loop_
_symmetry_equiv_pos_as_xyz
'x, y, z'
'-x, y, -z+1/2'
'x+1/2, y+1/2, z'
'-x+1/2, y+1/2, -z+1/2'
'-x, -y, -z'
'x, -y, z-1/2'
'-x+1/2, -y+1/2, -z'
'x+1/2, -y+1/2, z-1/2'

loop_
_atom_site_label
_atom_site_type_symbol
_atom_site_fract_x
_atom_site_fract_y
_atom_site_fract_z
_atom_site_U_iso_or_equiv
_atom_site_adp_type
_atom_site_occupancy
_atom_site_symmetry_multiplicity
_atom_site_calc_flag
_atom_site_refinement_flags
I1 I 0.5000 0.60409(2) 0.2500 0.05325(9) Uani 1 2 d S
Na1 Na 0.2500 0.2500 0.0000 0.0363(2) Uani 1 2 d S
N7 N 0.19471(8) 0.09274(13) 0.18363(10) 0.0321(3) Uani 1 1 d .
C9 C 0.32335(10) 0.10081(16) 0.17868(11) 0.0304(4) Uani 1 1 d .
O18 O 0.17319(8) 0.08169(11) -0.02979(8) 0.0376(3) Uani 1 1 d .
O15 O 0.32013(8) 0.11467(11) -0.08625(9) 0.0380(3) Uani 1 1 d .
C5 C 0.17347(15) -0.10312(19) 0.13854(13) 0.0473(5) Uani 1 1 d .
H5 H 0.1190 -0.1022 0.1424 0.057 Uiso 1 1 calc R
C2 C 0.33590(16) -0.1064(2) 0.13085(14) 0.0518(6) Uani 1 1 d .
H2 H 0.3904 -0.1099 0.1293 0.062 Uiso 1 1 calc R
C8 C 0.25834(10) 0.15806(16) 0.19597(11) 0.0295(4) Uani 1 1 d .
H8 H 0.2573 0.2328 0.2141 0.035 Uiso 1 1 calc R
N12 N 0.42053(8) 0.22098(15) 0.04182(10) 0.0363(4) Uani 1 1 d .
C11 C 0.44926(11) 0.1397(2) 0.10532(15) 0.0468(5) Uani 1 1 d .
H11A H 0.5042 0.1550 0.1192 0.056 Uiso 1 1 calc R
H11B H 0.4458 0.0654 0.0792 0.056 Uiso 1 1 calc R
C1 C 0.29881(11) -0.00811(16) 0.15448(11) 0.0320(4) Uani 1 1 d .
C20 C 0.04941(12) 0.1703(2) -0.06430(14) 0.0475(5) Uani 1 1 d .
H20A H 0.0530 0.1591 -0.1274 0.057 Uiso 1 1 calc R
H20B H -0.0057 0.1669 -0.0501 0.057 Uiso 1 1 calc R
C6 C 0.21771(11) -0.01006(15) 0.15848(11) 0.0310(4) Uani 1 1 d .
C17 C 0.19435(14) 0.04192(18) -0.11204(13) 0.0437(5) Uani 1 1 d .
H17A H 0.1840 0.0986 -0.1569 0.052 Uiso 1 1 calc R
H17B H 0.1643 -0.0249 -0.1275 0.052 Uiso 1 1 calc R
C13 C 0.44274(11) 0.1900(2) -0.04618(14) 0.0493(6) Uani 1 1 d .
H13A H 0.4986 0.1739 -0.0451 0.059 Uiso 1 1 calc R
H13B H 0.4336 0.2537 -0.0851 0.059 Uiso 1 1 calc R
C16 C 0.27747(15) 0.01593(17) -0.10636(13) 0.0464(5) Uani 1 1 d .
H16A H 0.2876 -0.0400 -0.0608 0.056 Uiso 1 1 calc R
H16B H 0.2940 -0.0147 -0.1621 0.056 Uiso 1 1 calc R
C3 C 0.2912(2) -0.1980(2) 0.10990(16) 0.0670(9) Uani 1 1 d .
H3 H 0.3158 -0.2641 0.0928 0.080 Uiso 1 1 calc R
C14 C 0.40040(14) 0.0929(2) -0.08249(16) 0.0540(6) Uani 1 1 d .
H14A H 0.4183 0.0767 -0.1412 0.065 Uiso 1 1 calc R
H14B H 0.4110 0.0275 -0.0457 0.065 Uiso 1 1 calc R
C10 C 0.40490(11) 0.1402(2) 0.18910(13) 0.0436(5) Uani 1 1 d .
H10A H 0.4324 0.0928 0.2320 0.052 Uiso 1 1 calc R
H10B H 0.4047 0.2161 0.2125 0.052 Uiso 1 1 calc R
C19 C 0.09201(13) 0.07822(19) -0.01758(15) 0.0470(5) Uani 1 1 d .
H19A H 0.0824 0.0832 0.0450 0.056 Uiso 1 1 calc R
H19B H 0.0716 0.0066 -0.0387 0.056 Uiso 1 1 calc R
C4 C 0.2114(2) -0.1952(2) 0.11334(15) 0.0618(7) Uani 1 1 d .
H4 H 0.1826 -0.2592 0.0977 0.074 Uiso 1 1 calc R
H7 H 0.1483 0.1111 0.1964 0.049(7) Uiso 1 1 d R

loop_
_atom_site_aniso_label
_atom_site_aniso_U_11
_atom_site_aniso_U_22
_atom_site_aniso_U_33
_atom_site_aniso_U_23
_atom_site_aniso_U_13
_atom_site_aniso_U_12
I1 0.02506(10) 0.09189(19) 0.04336(12) 0.000 0.00975(7) 0.000
Na1 0.0381(5) 0.0315(6) 0.0399(6) -0.0130(4) 0.0094(4) -0.0051(4)
N7 0.0246(7) 0.0396(9) 0.0322(7) 0.0045(7) 0.0031(6) 0.0028(6)
C9 0.0262(8) 0.0413(10) 0.0238(8) 0.0094(7) 0.0010(6) -0.0005(7)
O18 0.0437(8) 0.0393(8) 0.0296(6) -0.0004(6) -0.0053(6) -0.0084(6)
O15 0.0421(7) 0.0339(7) 0.0382(7) -0.0048(6) 0.0042(6) 0.0115(6)
C5 0.0624(14) 0.0433(12) 0.0354(10) 0.0095(9) -0.0096(9) -0.0154(11)
C2 0.0668(15) 0.0486(14) 0.0412(11) 0.0127(10) 0.0199(10) 0.0251(12)
C8 0.0338(9) 0.0302(9) 0.0245(8) 0.0028(7) 0.0012(7) -0.0008(7)
N12 0.0227(7) 0.0519(10) 0.0342(8) 0.0128(7) 0.0001(6) -0.0033(7)
C11 0.0206(8) 0.0682(15) 0.0518(12) 0.0252(11) 0.0030(8) 0.0037(9)
C1 0.0369(9) 0.0362(10) 0.0232(8) 0.0069(7) 0.0057(7) 0.0063(8)
C20 0.0316(10) 0.0660(15) 0.0442(11) 0.0145(11) -0.0083(8) -0.0189(10)
C6 0.0371(9) 0.0330(10) 0.0228(8) 0.0053(7) -0.0011(7) -0.0025(8)
C17 0.0637(14) 0.0354(11) 0.0316(10) -0.0051(8) -0.0063(9) -0.0096(10)
C13 0.0282(9) 0.0750(17) 0.0456(11) 0.0135(11) 0.0142(8) 0.0116(10)
C16 0.0782(16) 0.0272(10) 0.0338(10) -0.0101(8) 0.0012(10) 0.0062(10)
C3 0.131(3) 0.0278(12) 0.0433(12) 0.0045(10) 0.0214(15) 0.0190(14)
C14 0.0484(13) 0.0631(16) 0.0511(13) -0.0059(12) 0.0123(10) 0.0234(11)
C10 0.0278(9) 0.0649(14) 0.0378(10) 0.0199(10) -0.0056(8) -0.0067(9)
C19 0.0442(12) 0.0517(13) 0.0447(11) 0.0112(10) -0.0056(9) -0.0222(10)
C4 0.108(2) 0.0368(13) 0.0406(12) 0.0029(10) -0.0038(13) -0.0149(14)

loop_
_atom_type_symbol
_atom_type_description
_atom_type_scat_dispersion_real
_atom_type_scat_dispersion_imag
_atom_type_scat_source
C C 0.0033 0.0016 'International Tables Vol C Tables 4.2.6.8 and 6.1.1.4'
H H 0.0000 0.0000 'International Tables Vol C Tables 4.2.6.8 and 6.1.1.4'
N N 0.0061 0.0033 'International Tables Vol C Tables 4.2.6.8 and 6.1.1.4'
O O 0.0106 0.0060 'International Tables Vol C Tables 4.2.6.8 and 6.1.1.4'
Na Na 0.0362 0.0249 'International Tables Vol C Tables 4.2.6.8 and 6.1.1.4'
I I -0.4742 1.8119 'International Tables Vol C Tables 4.2.6.8 and 6.1.1.4'

loop_
_geom_angle_atom_site_label_1
_geom_angle_atom_site_label_2
_geom_angle_atom_site_label_3
_geom_angle
_geom_angle_site_symmetry_1
_geom_angle_site_symmetry_3
O15 Na1 O15 180.00(5) 7 .
O15 Na1 O18 67.81(5) 7 7
O15 Na1 O18 112.19(5) . 7
O15 Na1 O18 112.19(5) 7 .
O15 Na1 O18 67.81(5) . .
O18 Na1 O18 180.0 7 .
O15 Na1 N12 62.69(5) 7 7
O15 Na1 N12 117.31(5) . 7
O18 Na1 N12 117.46(5) 7 7
O18 Na1 N12 62.54(5) . 7
O15 Na1 N12 117.31(5) 7 .
O15 Na1 N12 62.69(5) . .
O18 Na1 N12 62.54(5) 7 .
O18 Na1 N12 117.46(5) . .
N12 Na1 N12 180.00(8) 7 .
C8 N7 C6 108.97(15) . .
C8 C9 C1 106.27(16) . .
C8 C9 C10 127.17(19) . .
C1 C9 C10 126.42(18) . .
C17 O18 C19 113.16(16) . .
C17 O18 Na1 107.07(11) . .
C19 O18 Na1 121.88(13) . .
C14 O15 C16 110.66(17) . .
C14 O15 Na1 127.22(13) . .
C16 O15 Na1 114.34(12) . .
C4 C5 C6 117.4(2) . .
C3 C2 C1 118.8(2) . .
C9 C8 N7 110.44(17) . .
C20 N12 C11 109.70(17) 7 .
C20 N12 C13 110.38(17) 7 .
C11 N12 C13 110.67(18) . .
C20 N12 Na1 106.61(12) 7 .
C11 N12 Na1 121.98(11) . .
C13 N12 Na1 96.64(11) . .
N12 C11 C10 113.25(17) . .
C2 C1 C6 117.5(2) . .
C2 C1 C9 135.5(2) . .
C6 C1 C9 107.00(16) . .
N12 C20 C19 112.89(16) 7 .
N7 C6 C5 129.50(19) . .
N7 C6 C1 107.32(16) . .
C5 C6 C1 123.2(2) . .
O18 C17 C16 107.45(16) . .
N12 C13 C14 114.11(18) . .
O15 C16 C17 109.33(17) . .
C4 C3 C2 121.5(2) . .
O15 C14 C13 109.91(18) . .
C9 C10 C11 114.09(17) . .
O18 C19 C20 112.66(16) . .
C5 C4 C3 121.6(2) . .

loop_
_geom_bond_atom_site_label_1
_geom_bond_atom_site_label_2
_geom_bond_distance
_geom_bond_site_symmetry_2
Na1 O15 2.4643(13) 7
Na1 O15 2.4643(13) .
Na1 O18 2.4759(13) 7
Na1 O18 2.4759(13) .
Na1 N12 3.0343(15) 7
Na1 N12 3.0343(15) .
N7 C8 1.369(2) .
N7 C6 1.371(2) .
C9 C8 1.361(3) .
C9 C1 1.435(3) .
C9 C10 1.500(3) .
O18 C17 1.421(2) .
O18 C19 1.430(3) .
O15 C14 1.420(3) .
O15 C16 1.438(3) .
C5 C4 1.362(4) .
C5 C6 1.396(3) .
C2 C3 1.389(4) .
C2 C1 1.410(3) .
N12 C20 1.458(3) 7
N12 C11 1.469(3) .
N12 C13 1.476(3) .
C11 C10 1.530(3) .
C1 C6 1.413(3) .
C20 N12 1.458(3) 7
C20 C19 1.512(3) .
C17 C16 1.479(3) .
C13 C14 1.491(4) .
C3 C4 1.391(4) .
